data_7235835
loop_
_publ_author_name
'Zhao, Jun'
'Dong, Wen-Wen'
'Wu, Ya-Pan'
'Wang, Ye-Nan'
'Wang, Chao'
'Li, Dong-Sheng'
'Zhang, Qi-Chun'

_publ_section_title
;
 Two (3,6)-connected porous metal--organic frameworks based on linear
 trinuclear [Co3(COO)6] and paddlewheel dinuclear [Cu2(COO)4] SBUs: gas
 adsorption, photocatalytic behaviour, and magnetic properties
;
_journal_issue 13
_journal_name_full 'Journal of Materials Chemistry A'
_journal_page_first 6962
_journal_paper_doi 10.1039/C4TA06537A
_journal_volume 3
_journal_year 2015
_chemical_formula_sum 'C15 H7 Cu O6'
_chemical_formula_weight 346.75
_space_group_IT_number 148
_space_group_name_Hall '-R 3'
_space_group_name_H-M_alt 'R -3 :H'
_symmetry_cell_setting trigonal
_symmetry_space_group_name_H-M 'R -3 :H'
_atom_sites_solution_hydrogens geom
_atom_sites_solution_primary direct
_atom_sites_solution_secondary difmap
_audit_creation_method SHELXL-97
_audit_update_record
;
2014-11-08 deposited with the CCDC.
2015-02-23 downloaded from the CCDC.
;
_cell_angle_alpha 90.000(2)
_cell_angle_beta 90.000(3)
_cell_angle_gamma 120.000(3)
_cell_formula_units_Z 18
_cell_length_a 30.0000(16)
_cell_length_b 30.0000(16)
_cell_length_c 16.0000(2)
_cell_measurement_temperature 296(2)
_cell_volume 12470.8(10)
_computing_structure_refinement 'SHELXL-97 (Sheldrick, 1997)'
_computing_structure_solution 'SHELXS-97 (Sheldrick, 1990)'
_diffrn_ambient_temperature 296(2)
_diffrn_measured_fraction_theta_full 0.994
_diffrn_measured_fraction_theta_max 0.994
_diffrn_radiation_monochromator graphite
_diffrn_radiation_source 'fine-focus sealed tube'
_diffrn_radiation_type MoK\a
_diffrn_radiation_wavelength 0.71073
_diffrn_reflns_av_R_equivalents 0.0916
_diffrn_reflns_av_sigmaI/netI 0.0490
_diffrn_reflns_limit_h_max 35
_diffrn_reflns_limit_h_min -35
_diffrn_reflns_limit_k_max 35
_diffrn_reflns_limit_k_min -35
_diffrn_reflns_limit_l_max 19
_diffrn_reflns_limit_l_min -19
_diffrn_reflns_number 35046
_diffrn_reflns_theta_full 25.01
_diffrn_reflns_theta_max 25.01
_diffrn_reflns_theta_min 2.35
_exptl_absorpt_coefficient_mu 0.801
_exptl_absorpt_correction_T_max 0.8892
_exptl_absorpt_correction_T_min 0.8692
_exptl_absorpt_correction_type multi-scan
_exptl_crystal_colour green
_exptl_crystal_density_diffrn 0.831
_exptl_crystal_density_method 'not measured'
_exptl_crystal_description hexagon
_exptl_crystal_F_000 3132
_exptl_crystal_size_max 0.18
_exptl_crystal_size_mid 0.16
_exptl_crystal_size_min 0.15
_refine_diff_density_max 0.336
_refine_diff_density_min -0.613
_refine_diff_density_rms 0.066
_refine_ls_extinction_method none
_refine_ls_goodness_of_fit_ref 1.076
_refine_ls_hydrogen_treatment constr
_refine_ls_matrix_type full
_refine_ls_number_parameters 199
_refine_ls_number_reflns 4862
_refine_ls_number_restraints 0
_refine_ls_restrained_S_all 1.076
_refine_ls_R_factor_all 0.0619
_refine_ls_R_factor_gt 0.0509
_refine_ls_shift/su_max 0.000
_refine_ls_shift/su_mean 0.000
_refine_ls_structure_factor_coef Fsqd
_refine_ls_weighting_details 'calc w=1/[\s^2^(Fo^2^)+(0.0983P)^2^+0.1573P] where P=(Fo^2^+2Fc^2^)/3'
_refine_ls_weighting_scheme calc
_refine_ls_wR_factor_gt 0.1508
_refine_ls_wR_factor_ref 0.1594
_reflns_number_gt 4201
_reflns_number_total 4862
_reflns_threshold_expression >2sigma(I)
_cod_data_source_file c4ta06537a2.cif
_cod_data_source_block z_sq_d
_cod_depositor_comments
;
The following automatic conversions were performed:

data item '_symmetry_cell_setting' value 'Trigonal' was changed to
'trigonal' in accordance with the
/home/saulius/struct/COD-crude-data/automatic-downloads/DataCite-retrospective/RSC/depositions/lib/dictionaries/cif_core.dic
dictionary named 'cif_core.dic' version 2.4.2 last updated on
2011-04-26.

Automatic conversion script
Id: cif_fix_values 6909 2019-04-08 15:41:33Z antanas 
;
_cod_original_sg_symbol_H-M R-3
_cod_database_code 7235835

loop_
_symmetry_equiv_pos_as_xyz
'x, y, z'
'-y, x-y, z'
'-x+y, -x, z'
'x+2/3, y+1/3, z+1/3'
'-y+2/3, x-y+1/3, z+1/3'
'-x+y+2/3, -x+1/3, z+1/3'
'x+1/3, y+2/3, z+2/3'
'-y+1/3, x-y+2/3, z+2/3'
'-x+y+1/3, -x+2/3, z+2/3'
'-x, -y, -z'
'y, -x+y, -z'
'x-y, x, -z'
'-x+2/3, -y+1/3, -z+1/3'
'y+2/3, -x+y+1/3, -z+1/3'
'x-y+2/3, x+1/3, -z+1/3'
'-x+1/3, -y+2/3, -z+2/3'
'y+1/3, -x+y+2/3, -z+2/3'
'x-y+1/3, x+2/3, -z+2/3'

loop_
_atom_site_label
_atom_site_type_symbol
_atom_site_fract_x
_atom_site_fract_y
_atom_site_fract_z
_atom_site_U_iso_or_equiv
_atom_site_adp_type
_atom_site_occupancy
_atom_site_symmetry_multiplicity
_atom_site_calc_flag
_atom_site_refinement_flags
Cu1 Cu 0.176280(13) 0.382123(14) -0.15274(2) 0.03352(17) Uani 1 1 d .
O1 O 0.13525(9) 0.35140(9) -0.04660(13) 0.0460(6) Uani 1 1 d .
O2 O 0.11687(10) 0.26917(9) -0.07311(14) 0.0502(6) Uani 1 1 d .
O3 O -0.01437(16) 0.12479(12) 0.1081(3) 0.1123(16) Uani 1 1 d .
O4 O -0.06291(9) 0.14250(9) 0.19375(15) 0.0492(6) Uani 1 1 d .
O5 O -0.01844(10) 0.42690(9) 0.44459(15) 0.0536(6) Uani 1 1 d .
O6 O 0.06314(9) 0.49094(9) 0.42013(15) 0.0490(6) Uani 1 1 d .
C1 C 0.11403(12) 0.30333(13) -0.02915(18) 0.0392(7) Uani 1 1 d .
C2 C 0.08126(12) 0.28508(12) 0.05094(19) 0.0396(7) Uani 1 1 d .
C3 C 0.04917(13) 0.23173(13) 0.0650(2) 0.0418(7) Uani 1 1 d .
H3A H 0.0508 0.2082 0.0292 0.050 Uiso 1 1 calc R
C4 C 0.01468(13) 0.21402(12) 0.1331(2) 0.0418(7) Uani 1 1 d .
C5 C 0.01394(13) 0.25043(12) 0.19028(19) 0.0418(7) Uani 1 1 d .
H5A H -0.0084 0.2387 0.2357 0.050 Uiso 1 1 calc R
C6 C 0.04658(12) 0.30372(12) 0.17857(19) 0.0408(7) Uani 1 1 d .
C7 C 0.08034(12) 0.32075(12) 0.10853(19) 0.0401(7) Uani 1 1 d .
H7A H 0.1022 0.3558 0.1003 0.048 Uiso 1 1 calc R
C8 C -0.02364(15) 0.15629(14) 0.1462(3) 0.0553(9) Uani 1 1 d .
C9 C 0.04289(13) 0.34088(13) 0.2384(2) 0.0441(8) Uani 1 1 d .
C10 C -0.00553(14) 0.32831(14) 0.2724(2) 0.0545(9) Uani 1 1 d .
H10A H -0.0345 0.2973 0.2581 0.065 Uiso 1 1 calc R
C11 C -0.01049(15) 0.36252(14) 0.3283(2) 0.0569(10) Uani 1 1 d .
H11A H -0.0427 0.3538 0.3496 0.068 Uiso 1 1 calc R
C12 C 0.03264(13) 0.40913(13) 0.35149(19) 0.0426(7) Uani 1 1 d .
C13 C 0.08080(15) 0.42217(14) 0.3171(2) 0.0561(10) Uani 1 1 d .
H13A H 0.1096 0.4533 0.3315 0.067 Uiso 1 1 calc R
C14 C 0.08599(14) 0.38831(15) 0.2607(2) 0.0563(10) Uani 1 1 d .
H14A H 0.1181 0.3976 0.2384 0.068 Uiso 1 1 calc R
C15 C 0.02546(14) 0.44531(13) 0.41021(19) 0.0424(8) Uani 1 1 d .

loop_
_atom_site_aniso_label
_atom_site_aniso_U_11
_atom_site_aniso_U_22
_atom_site_aniso_U_33
_atom_site_aniso_U_23
_atom_site_aniso_U_13
_atom_site_aniso_U_12
Cu1 0.0345(2) 0.0431(3) 0.0260(2) -0.00287(14) -0.00046(13) 0.02160(17)
O1 0.0570(14) 0.0496(14) 0.0327(11) -0.0007(10) 0.0098(10) 0.0276(11)
O2 0.0664(16) 0.0532(14) 0.0391(12) 0.0016(10) 0.0184(11) 0.0359(13)
O3 0.115(3) 0.0537(18) 0.164(4) 0.004(2) 0.075(3) 0.0388(19)
O4 0.0466(13) 0.0510(14) 0.0545(14) 0.0099(11) 0.0051(11) 0.0278(11)
O5 0.0645(16) 0.0455(13) 0.0524(14) -0.0010(11) 0.0201(12) 0.0286(12)
O6 0.0502(14) 0.0430(13) 0.0532(14) -0.0138(11) -0.0001(11) 0.0229(11)
C1 0.0414(17) 0.0492(19) 0.0306(15) -0.0015(13) 0.0004(13) 0.0254(15)
C2 0.0388(16) 0.0482(18) 0.0324(16) -0.0008(13) 0.0036(12) 0.0222(14)
C3 0.0524(19) 0.0446(18) 0.0360(16) -0.0026(13) 0.0037(14) 0.0300(16)
C4 0.0439(18) 0.0438(17) 0.0409(17) -0.0009(14) 0.0046(13) 0.0243(15)
C5 0.0438(17) 0.0452(18) 0.0334(16) 0.0031(13) 0.0085(13) 0.0200(15)
C6 0.0451(18) 0.0447(17) 0.0330(15) -0.0054(13) 0.0059(13) 0.0227(15)
C7 0.0417(17) 0.0389(16) 0.0378(16) -0.0038(13) 0.0046(13) 0.0188(14)
C8 0.057(2) 0.050(2) 0.064(2) -0.0016(18) 0.0094(18) 0.0298(18)
C9 0.0479(19) 0.0428(17) 0.0385(17) -0.0057(14) 0.0091(14) 0.0203(15)
C10 0.0443(19) 0.048(2) 0.059(2) -0.0120(17) 0.0130(16) 0.0140(16)
C11 0.055(2) 0.052(2) 0.061(2) -0.0065(17) 0.0205(18) 0.0247(18)
C12 0.0490(19) 0.0467(18) 0.0344(15) -0.0041(13) 0.0067(14) 0.0256(16)
C13 0.049(2) 0.049(2) 0.063(2) -0.0212(17) 0.0006(17) 0.0190(17)
C14 0.0407(19) 0.059(2) 0.063(2) -0.0149(18) 0.0122(16) 0.0208(17)
C15 0.057(2) 0.053(2) 0.0284(15) 0.0051(14) 0.0073(14) 0.0359(18)

loop_
_atom_type_symbol
_atom_type_description
_atom_type_scat_dispersion_real
_atom_type_scat_dispersion_imag
_atom_type_scat_source
C C 0.0033 0.0016 'International Tables Vol C Tables 4.2.6.8 and 6.1.1.4'
H H 0.0000 0.0000 'International Tables Vol C Tables 4.2.6.8 and 6.1.1.4'
Cu Cu 0.3201 1.2651 'International Tables Vol C Tables 4.2.6.8 and 6.1.1.4'
O O 0.0106 0.0060 'International Tables Vol C Tables 4.2.6.8 and 6.1.1.4'

loop_
_geom_angle_atom_site_label_1
_geom_angle_atom_site_label_2
_geom_angle_atom_site_label_3
_geom_angle
_geom_angle_site_symmetry_1
_geom_angle_site_symmetry_3
O5 Cu1 O6 166.84(10) 6_454 15
O5 Cu1 O2 87.78(11) 6_454 16_554
O6 Cu1 O2 90.63(10) 15 16_554
O5 Cu1 O1 91.69(10) 6_454 .
O6 Cu1 O1 86.98(10) 15 .
O2 Cu1 O1 167.26(9) 16_554 .
O5 Cu1 O4 99.78(9) 6_454 8_554
O6 Cu1 O4 93.36(9) 15 8_554
O2 Cu1 O4 93.52(9) 16_554 8_554
O1 Cu1 O4 99.11(9) . 8_554
O5 Cu1 Cu1 77.45(7) 6_454 16_554
O6 Cu1 Cu1 89.38(7) 15 16_554
O2 Cu1 Cu1 83.53(7) 16_554 16_554
O1 Cu1 Cu1 83.93(7) . 16_554
O4 Cu1 Cu1 176.00(7) 8_554 16_554
C1 O1 Cu1 122.71(19) . .
C1 O2 Cu1 123.8(2) . 16_554
C8 O4 Cu1 129.5(2) . 6_455
C15 O5 Cu1 130.8(2) . 8
C15 O6 Cu1 116.4(2) . 14_455
O2 C1 O1 125.9(3) . .
O2 C1 C2 117.3(3) . .
O1 C1 C2 116.8(3) . .
C7 C2 C3 119.3(3) . .
C7 C2 C1 121.4(3) . .
C3 C2 C1 119.2(3) . .
C4 C3 C2 120.4(3) . .
C4 C3 H3A 119.8 . .
C2 C3 H3A 119.8 . .
C3 C4 C5 119.6(3) . .
C3 C4 C8 121.6(3) . .
C5 C4 C8 118.8(3) . .
C6 C5 C4 120.9(3) . .
C6 C5 H5A 119.6 . .
C4 C5 H5A 119.6 . .
C5 C6 C7 118.6(3) . .
C5 C6 C9 119.1(3) . .
C7 C6 C9 122.3(3) . .
C2 C7 C6 121.2(3) . .
C2 C7 H7A 119.4 . .
C6 C7 H7A 119.4 . .
O3 C8 O4 123.6(4) . .
O3 C8 C4 117.0(3) . .
O4 C8 C4 119.4(3) . .
C10 C9 C14 118.3(3) . .
C10 C9 C6 119.3(3) . .
C14 C9 C6 122.4(3) . .
C9 C10 C11 120.8(3) . .
C9 C10 H10A 119.6 . .
C11 C10 H10A 119.6 . .
C12 C11 C10 120.6(3) . .
C12 C11 H11A 119.7 . .
C10 C11 H11A 119.7 . .
C11 C12 C13 118.9(3) . .
C11 C12 C15 118.9(3) . .
C13 C12 C15 122.2(3) . .
C12 C13 C14 120.8(3) . .
C12 C13 H13A 119.6 . .
C14 C13 H13A 119.6 . .
C13 C14 C9 120.5(3) . .
C13 C14 H14A 119.7 . .
C9 C14 H14A 119.7 . .
O6 C15 O5 125.6(3) . .
O6 C15 C12 118.3(3) . .
O5 C15 C12 116.1(3) . .

loop_
_geom_bond_atom_site_label_1
_geom_bond_atom_site_label_2
_geom_bond_distance
_geom_bond_site_symmetry_2
Cu1 O5 2.005(2) 6_454
Cu1 O6 2.004(2) 15
Cu1 O2 2.017(2) 16_554
Cu1 O1 2.028(2) .
Cu1 O4 2.199(2) 8_554
Cu1 Cu1 2.7226(7) 16_554
O1 C1 1.282(4) .
O2 C1 1.280(4) .
O2 Cu1 2.017(2) 16_554
O3 C8 1.267(5) .
O4 C8 1.284(4) .
O4 Cu1 2.199(2) 6_455
O5 C15 1.271(4) .
O5 Cu1 2.005(2) 8
O6 C15 1.277(4) .
O6 Cu1 2.004(2) 14_455
C1 C2 1.540(4) .
C2 C7 1.423(4) .
C2 C3 1.414(5) .
C3 C4 1.410(5) .
C3 H3A 0.9300 .
C4 C5 1.434(4) .
C4 C8 1.541(5) .
C5 C6 1.409(5) .
C5 H5A 0.9300 .
C6 C7 1.423(4) .
C6 C9 1.515(4) .
C7 H7A 0.9300 .
C9 C10 1.414(5) .
C9 C14 1.408(5) .
C10 C11 1.425(5) .
C10 H10A 0.9300 .
C11 C12 1.399(5) .
C11 H11A 0.9300 .
C12 C13 1.406(5) .
C12 C15 1.530(4) .
C13 C14 1.425(5) .
C13 H13A 0.9300 .
C14 H14A 0.9300 .

loop_
_geom_torsion_atom_site_label_1
_geom_torsion_atom_site_label_2
_geom_torsion_atom_site_label_3
_geom_torsion_atom_site_label_4
_geom_torsion
_geom_torsion_site_symmetry_1
O5 Cu1 O1 C1 74.1(3) 6_454
O6 Cu1 O1 C1 -92.8(3) 15
O2 Cu1 O1 C1 -13.3(6) 16_554
O4 Cu1 O1 C1 174.3(2) 8_554
Cu1 Cu1 O1 C1 -3.1(2) 16_554
Cu1 O2 C1 O1 0.9(5) 16_554
Cu1 O2 C1 C2 179.4(2) 16_554
Cu1 O1 C1 O2 2.3(5) .
Cu1 O1 C1 C2 -176.23(19) .
O2 C1 C2 C7 173.0(3) .
O1 C1 C2 C7 -8.4(5) .
O2 C1 C2 C3 -10.7(4) .
O1 C1 C2 C3 167.9(3) .
C7 C2 C3 C4 3.2(5) .
C1 C2 C3 C4 -173.2(3) .
C2 C3 C4 C5 -2.8(5) .
C2 C3 C4 C8 175.3(3) .
C3 C4 C5 C6 1.1(5) .
C8 C4 C5 C6 -177.0(3) .
C4 C5 C6 C7 0.1(5) .
C4 C5 C6 C9 177.4(3) .
C3 C2 C7 C6 -2.0(5) .
C1 C2 C7 C6 174.3(3) .
C5 C6 C7 C2 0.3(5) .
C9 C6 C7 C2 -176.9(3) .
Cu1 O4 C8 O3 -117.2(4) 6_455
Cu1 O4 C8 C4 62.2(5) 6_455
C3 C4 C8 O3 18.1(6) .
C5 C4 C8 O3 -163.8(4) .
C3 C4 C8 O4 -161.4(3) .
C5 C4 C8 O4 16.8(5) .
C5 C6 C9 C10 -34.2(5) .
C7 C6 C9 C10 143.0(3) .
C5 C6 C9 C14 147.0(4) .
C7 C6 C9 C14 -35.9(5) .
C14 C9 C10 C11 -0.6(6) .
C6 C9 C10 C11 -179.5(4) .
C9 C10 C11 C12 -0.7(6) .
C10 C11 C12 C13 1.4(6) .
C10 C11 C12 C15 178.7(3) .
C11 C12 C13 C14 -1.0(6) .
C15 C12 C13 C14 -178.1(3) .
C12 C13 C14 C9 -0.3(6) .
C10 C9 C14 C13 1.0(6) .
C6 C9 C14 C13 179.9(4) .
Cu1 O6 C15 O5 -6.7(4) 14_455
Cu1 O6 C15 C12 172.6(2) 14_455
Cu1 O5 C15 O6 7.5(5) 8
Cu1 O5 C15 C12 -171.8(2) 8
C11 C12 C15 O6 -168.8(3) .
C13 C12 C15 O6 8.4(5) .
C11 C12 C15 O5 10.6(5) .
C13 C12 C15 O5 -172.2(3) .

loop_
_platon_squeeze_void_nr
_platon_squeeze_void_average_x
_platon_squeeze_void_average_y
_platon_squeeze_void_average_z
_platon_squeeze_void_volume
_platon_squeeze_void_count_electrons
_platon_squeeze_void_content
1 -0.016 -0.013 -0.003 7603 1756 ' '
